data_1524118
loop_
_publ_author_name
'Bruzzone, G.'
'Fornasini, M.L.'
'Merlo, F.'

_publ_section_title
;
 Rare-earth intermediate phases with cadmium
;
_journal_name_full 'Journal of the Less-Common Metals'
_journal_page_first 361
_journal_page_last 375
_journal_volume 30
_journal_year 1973
_chemical_formula_sum 'Cd58 Y13'
_space_group_IT_number 194
_symmetry_space_group_name_Hall '-P 6c 2c'
_symmetry_space_group_name_H-M 'P 63/m m c'
_cell_angle_alpha 90
_cell_angle_beta 90
_cell_angle_gamma 120
_cell_formula_units_Z 2
_cell_length_a 15.35
_cell_length_b 15.35
_cell_length_c 15.24
_cell_volume 3109.799
_citation_journal_id_ASTM JCOMAH
_cod_data_source_file Bruzzone_JCOMAH_1973_719.cif
_cod_data_source_block Cd58Y13
_cod_database_code 1524118

loop_
_symmetry_equiv_pos_as_xyz
x,y,z
x-y,x,z+1/2
-y,x-y,z
-x,-y,z+1/2
-x+y,-x,z
y,-x+y,z+1/2
-y,-x,-z+1/2
x-y,-y,-z
x,x-y,-z+1/2
y,x,-z
-x+y,y,-z+1/2
-x,-x+y,-z
-x,-y,-z
-x+y,-x,-z-1/2
y,-x+y,-z
x,y,-z-1/2
x-y,x,-z
-y,x-y,-z-1/2
y,x,z-1/2
-x+y,y,z
-x,-x+y,z-1/2
-y,-x,z
x-y,-y,z-1/2
x,x-y,z

loop_
_atom_site_label
_atom_site_type_symbol
_atom_site_fract_x
_atom_site_fract_y
_atom_site_fract_z
_atom_site_occupancy
_atom_site_U_iso_or_equiv
Cd2 Cd 0.3333 0.6667 0.75 1 0.0
Cd7 Cd 0.0856 0.3674 0.25 1 0.0
Cd1 Cd 0 0 0.25 1 0.0
Cd5 Cd 0.2706 0.5412 0.25 1 0.0
Cd6 Cd 0.1986 0 0 1 0.0
Y3 Y 0.873 0.746 0.25 1 0.0
Cd9 Cd 0.4371 0.8742 0.1416 1 0.0
Y4 Y 0.2062 0.4124 0.0518 1 0.0
Cd12 Cd 0.3663 0.0334 0.1005 1 0.0
Cd11 Cd 0.763 0.526 0.1573 1 0.0
Cd8 Cd 0.0963 0.1926 0.1573 1 0.0
Cd10 Cd 0.6008 0.2016 0.0548 1 0.0
Y2 Y 0.5415 0.083 0.25 1 0.0
Cd4 Cd 0.5 0 0 1 0.0
Y1 Y 0 0 0 1 0.0
Cd3 Cd 0.3333 0.6667 0.0956 1 0.0
